data_4510963
loop_
_publ_author_name
'Di Nicola, Corrado'
'Garau, Federica'
'Gazzano, Massimo'
'Monari, Magda'
'Pandolfo, Luciano'
'Pettinari, Claudio'
'Pettinari, Riccardo'

_publ_section_title
;
 Reactions of a Coordination Polymer Based on the Triangular Cluster
 [Cu3(\m3-OH)(\m-pz)3]2+with Strong Acids. Crystal Structure and
 Supramolecular Assemblies of New Mono-, Tri-, and Hexanuclear Complexes
 and Coordination Polymers
;
_journal_issue 7
_journal_name_full 'Crystal Growth &amp; Design'
_journal_page_first 3120
_journal_paper_doi 10.1021/cg1002397
_journal_volume 10
_journal_year 2010
_chemical_formula_sum 'C39 H43 Cu6 F9 N24 O11 S3'
_chemical_formula_weight 1672.39
_chemical_name_systematic
;
 ?
;
_space_group_IT_number 159
_symmetry_cell_setting trigonal
_symmetry_space_group_name_Hall 'P 3 -2c'
_symmetry_space_group_name_H-M 'P 3 1 c'
_atom_sites_solution_hydrogens geom
_atom_sites_solution_primary direct
_atom_sites_solution_secondary difmap
_audit_creation_method SHELXL-97
_cell_angle_alpha 90.00
_cell_angle_beta 90.00
_cell_angle_gamma 120.00
_cell_formula_units_Z 2
_cell_length_a 13.7510(11)
_cell_length_b 13.7510(11)
_cell_length_c 17.986(3)
_cell_measurement_temperature 296(2)
_cell_volume 2945.3(6)
_computing_cell_refinement SMART
_computing_data_collection SMART
_computing_data_reduction SAINT+
_computing_molecular_graphics 'SCHAKAL99 (Keller 1999)'
_computing_publication_material 'SHELXL-97 (Sheldrick, 1997)'
_computing_structure_refinement 'SHELXL-97 (Sheldrick, 1997)'
_computing_structure_solution 'SIR-97 (Giacovazzo, 1997)'
_diffrn_ambient_temperature 296(2)
_diffrn_measured_fraction_theta_full 0.997
_diffrn_measured_fraction_theta_max 0.997
_diffrn_measurement_device_type 'Bruker SMART Apex II CCD'
_diffrn_measurement_method 'phi and omega scans'
_diffrn_radiation_monochromator graphite
_diffrn_radiation_source 'fine-focus sealed tube'
_diffrn_radiation_type MoK\a
_diffrn_radiation_wavelength 0.71073
_diffrn_reflns_av_R_equivalents 0.0481
_diffrn_reflns_av_sigmaI/netI 0.0377
_diffrn_reflns_limit_h_max 16
_diffrn_reflns_limit_h_min -16
_diffrn_reflns_limit_k_max 16
_diffrn_reflns_limit_k_min -16
_diffrn_reflns_limit_l_max 21
_diffrn_reflns_limit_l_min -21
_diffrn_reflns_number 20085
_diffrn_reflns_theta_full 25.05
_diffrn_reflns_theta_max 25.05
_diffrn_reflns_theta_min 1.71
_exptl_absorpt_coefficient_mu 2.339
_exptl_absorpt_correction_T_max 0.712
_exptl_absorpt_correction_T_min 0.567
_exptl_absorpt_correction_type empirical
_exptl_absorpt_process_details SADABS
_exptl_crystal_colour dark-blue
_exptl_crystal_density_diffrn 1.886
_exptl_crystal_density_method 'not measured'
_exptl_crystal_description prism
_exptl_crystal_F_000 1672
_exptl_crystal_size_max 0.25
_exptl_crystal_size_mid 0.20
_exptl_crystal_size_min 0.15
_refine_diff_density_max 0.503
_refine_diff_density_min -0.266
_refine_diff_density_rms 0.087
_refine_ls_extinction_method none
_refine_ls_goodness_of_fit_ref 1.046
_refine_ls_hydrogen_treatment mixed
_refine_ls_matrix_type full
_refine_ls_number_parameters 290
_refine_ls_number_reflns 3486
_refine_ls_number_restraints 6
_refine_ls_restrained_S_all 1.060
_refine_ls_R_factor_all 0.0512
_refine_ls_R_factor_gt 0.0345
_refine_ls_shift/su_max 0.002
_refine_ls_shift/su_mean 0.001
_refine_ls_structure_factor_coef Fsqd
_refine_ls_weighting_details 'calc w=1/[\s^2^(Fo^2^)+(0.0697P)^2^+0.6279P] where P=(Fo^2^+2Fc^2^)/3'
_refine_ls_weighting_scheme calc
_refine_ls_wR_factor_gt 0.0972
_refine_ls_wR_factor_ref 0.1092
_reflns_number_gt 2740
_reflns_number_total 3486
_reflns_threshold_expression >2\s(I)
_cod_data_source_file compd-7h.cif
_cod_data_source_block cmpd-7h
_cod_depositor_comments
;
The following automatic conversions were performed:

'_symmetry_cell_setting' value 'Trigonal' changed to 'trigonal'
according to
/usr/data/users/saulius/automatic-downloads/retrospective/ACS/lib/dictionaries/cif_core.dic
dictionary named 'cif_core.dic' version 2.4.2 from 2011-04-26.

Automatic conversion script
Id: cif_fix_values 2281 2013-09-26 08:29:07Z andrius 
;
_cod_original_sg_symbol_H-M P31c
_cod_database_code 4510963

loop_
_symmetry_equiv_pos_as_xyz
'x, y, z'
'-y, x-y, z'
'-x+y, -x, z'
'y, x, z+1/2'
'x-y, -y, z+1/2'
'-x, -x+y, z+1/2'

loop_
_atom_site_label
_atom_site_type_symbol
_atom_site_fract_x
_atom_site_fract_y
_atom_site_fract_z
_atom_site_U_iso_or_equiv
_atom_site_adp_type
_atom_site_occupancy
_atom_site_symmetry_multiplicity
_atom_site_calc_flag
_atom_site_refinement_flags
_atom_site_disorder_assembly
_atom_site_disorder_group
N2 N 0.5484(8) 0.6979(8) 0.0777(5) 0.040(2) Uani 1 1 d . . .
C1 C 0.6466(11) 0.7173(11) 0.0892(7) 0.058(4) Uani 1 1 d . . .
H1 H 0.7089 0.7876 0.0977 0.070 Uiso 1 1 calc R . .
C2 C 0.6470(11) 0.6145(12) 0.0871(7) 0.062(4) Uani 1 1 d . . .
H2A H 0.7070 0.6022 0.0944 0.074 Uiso 1 1 calc R . .
C3 C 0.5419(10) 0.5410(10) 0.0723(6) 0.051(3) Uani 1 1 d . . .
H3 H 0.5149 0.4646 0.0659 0.061 Uiso 1 1 calc R . .
N1 N 0.4788(8) 0.5888(9) 0.0676(6) 0.052(3) Uani 1 1 d . . .
Cu1 Cu 0.31586(11) 0.52067(10) 0.06346(3) 0.0401(4) Uani 1 1 d . . .
O1 O 0.3333 0.6667 0.0878(7) 0.034(3) Uani 1 3 d S . .
N3 N 0.3036(8) 0.3846(7) 0.0146(5) 0.052(3) Uani 1 1 d D . .
N4 N 0.3442(9) 0.3905(9) -0.0520(6) 0.065(3) Uani 1 1 d D . .
H4N H 0.3710 0.4500 -0.0789 0.078 Uiso 1 1 calc R . .
C4 C 0.2749(10) 0.2810(9) 0.0316(6) 0.064(3) Uani 1 1 d D . .
H4 H 0.2408 0.2487 0.0766 0.076 Uiso 1 1 calc R . .
C5 C 0.2969(10) 0.2257(10) -0.0184(7) 0.081(4) Uani 1 1 d D . .
H5 H 0.2850 0.1530 -0.0157 0.097 Uiso 1 1 calc R . .
C6 C 0.3407(11) 0.2989(10) -0.0740(7) 0.064(3) Uani 1 1 d D . .
H6 H 0.3642 0.2868 -0.1198 0.076 Uiso 1 1 calc R . .
Cu2 Cu 0.20495(11) 0.52057(11) 0.25619(3) 0.0419(4) Uani 1 1 d . . .
O2 O 0.3333 0.6667 0.2290(8) 0.040(3) Uani 1 3 d S . .
H2 H 0.3333 0.6667 0.175(7) 0.04(3) Uiso 1 3 d S . .
N5 N 0.1086(8) 0.5849(6) 0.2496(5) 0.039(2) Uani 1 1 d . . .
C9 C -0.0032(11) 0.5389(11) 0.2438(6) 0.053(3) Uani 1 1 d . . .
H9 H -0.0553 0.4625 0.2460 0.064 Uiso 1 1 calc R . .
C8 C -0.0290(10) 0.6259(12) 0.2337(7) 0.056(3) Uani 1 1 d . . .
H8 H -0.0999 0.6181 0.2292 0.067 Uiso 1 1 calc R . .
C7 C 0.0703(10) 0.7217(12) 0.2321(6) 0.050(3) Uani 1 1 d . . .
H7 H 0.0788 0.7926 0.2253 0.060 Uiso 1 1 calc R . .
N6 N 0.1596(9) 0.7010(8) 0.2420(5) 0.044(2) Uani 1 1 d . . .
N7 N 0.0782(7) 0.3772(7) 0.3034(5) 0.050(3) Uani 1 1 d . . .
N8 N 0.0427(8) 0.3841(9) 0.3743(6) 0.059(3) Uani 1 1 d . . .
H8N H 0.0736 0.4419 0.4029 0.070 Uiso 1 1 calc R . .
C10 C 0.0083(10) 0.2748(9) 0.2760(6) 0.070(4) Uani 1 1 d . . .
H10 H 0.0109 0.2483 0.2289 0.084 Uiso 1 1 calc R . .
C11 C -0.0718(10) 0.2140(11) 0.3341(6) 0.095(5) Uani 1 1 d . . .
H11 H -0.1287 0.1393 0.3318 0.114 Uiso 1 1 calc R . .
C12 C -0.0503(12) 0.2825(15) 0.3912(9) 0.098(6) Uani 1 1 d . . .
H12 H -0.0912 0.2651 0.4352 0.118 Uiso 1 1 calc R . .
S1 S 0.0000 0.0000 0.1622(6) 0.0805(8) Uani 1 3 d S . .
C16 C 0.3333 0.6667 -0.2161(9) 0.049(5) Uani 1 3 d S . .
O5 O 0.4099(10) 0.7801(9) -0.0977(8) 0.116(4) Uani 1 1 d . . .
S2 S 0.3333 0.6667 0.4336(4) 0.0551(15) Uani 1 3 d S . .
O4 O 0.4080(12) 0.6301(12) 0.4163(7) 0.130(5) Uani 1 1 d . . .
C15 C 0.3333 0.6667 0.5307(15) 0.073(7) Uani 1 3 d S . .
F2 F 0.2621(7) 0.6961(8) 0.5629(5) 0.095(3) Uani 1 1 d . . .
F3 F 0.2650(8) 0.5678(8) -0.2416(5) 0.099(3) Uani 1 1 d . . .
S3 S 0.3333 0.6667 -0.1173(4) 0.0620(17) Uani 1 3 d S . .
C14 C 0.0000 0.0000 0.0463(9) 0.076(4) Uani 1 3 d S . .
F1 F -0.0950(4) -0.0845(4) 0.0208(4) 0.1011(16) Uani 1 1 d . . .
O3 O 0.1001(14) 0.0908(13) 0.1744(9) 0.119(10) Uani 0.63(3) 1 d P A 1
O3B O 0.003(2) 0.1089(14) 0.1626(11) 0.079(11) Uani 0.37(3) 1 d P A 2

loop_
_atom_site_aniso_label
_atom_site_aniso_U_11
_atom_site_aniso_U_22
_atom_site_aniso_U_33
_atom_site_aniso_U_23
_atom_site_aniso_U_13
_atom_site_aniso_U_12
N2 0.039(5) 0.038(5) 0.044(5) 0.003(4) -0.001(4) 0.020(4)
C1 0.043(8) 0.055(8) 0.070(10) -0.001(7) 0.001(6) 0.020(7)
C2 0.062(8) 0.073(7) 0.070(9) 0.013(6) 0.015(6) 0.048(7)
C3 0.049(7) 0.041(6) 0.065(7) 0.007(6) 0.001(6) 0.025(5)
N1 0.045(6) 0.070(7) 0.057(6) -0.002(5) 0.004(5) 0.041(5)
Cu1 0.0378(8) 0.0344(7) 0.0489(9) -0.0017(7) 0.0015(8) 0.0188(7)
O1 0.032(5) 0.032(5) 0.038(7) 0.000 0.000 0.016(2)
N3 0.065(6) 0.043(5) 0.042(5) 0.010(4) -0.004(4) 0.023(5)
N4 0.066(7) 0.084(8) 0.056(7) -0.023(5) -0.003(5) 0.046(6)
C4 0.066(6) 0.070(7) 0.043(4) -0.004(5) -0.002(4) 0.025(5)
C5 0.080(7) 0.072(8) 0.111(11) -0.048(8) -0.006(7) 0.053(6)
C6 0.099(9) 0.068(6) 0.043(6) -0.001(5) 0.007(6) 0.056(6)
Cu2 0.0350(8) 0.0357(8) 0.0516(10) 0.0046(7) 0.0039(7) 0.0152(7)
O2 0.036(5) 0.036(5) 0.049(9) 0.000 0.000 0.018(3)
N5 0.043(6) 0.020(4) 0.046(5) -0.004(4) 0.000(4) 0.010(4)
C9 0.025(6) 0.069(8) 0.056(6) -0.011(6) 0.003(5) 0.017(6)
C8 0.040(7) 0.081(8) 0.065(8) -0.003(6) -0.010(5) 0.043(7)
C7 0.042(7) 0.066(8) 0.057(8) -0.004(7) -0.006(6) 0.038(7)
N6 0.042(5) 0.043(5) 0.056(6) 0.004(4) 0.008(4) 0.027(4)
N7 0.037(5) 0.045(5) 0.063(6) 0.016(4) 0.025(4) 0.017(4)
N8 0.043(6) 0.067(6) 0.046(6) -0.012(4) -0.007(4) 0.012(5)
C10 0.053(6) 0.045(5) 0.058(5) -0.001(4) 0.006(4) -0.017(4)
C11 0.075(9) 0.073(8) 0.058(7) 0.009(6) -0.026(6) -0.022(6)
C12 0.051(7) 0.131(12) 0.080(10) 0.056(9) 0.014(7) 0.022(8)
S1 0.0490(8) 0.0490(8) 0.143(3) 0.000 0.000 0.0245(4)
C16 0.057(8) 0.057(8) 0.034(7) 0.000 0.000 0.028(4)
O5 0.105(8) 0.071(8) 0.129(11) -0.049(7) -0.025(8) 0.012(6)
S2 0.056(2) 0.056(2) 0.053(3) 0.000 0.000 0.0282(12)
O4 0.164(12) 0.194(14) 0.092(9) -0.026(9) 0.010(9) 0.135(12)
C15 0.042(8) 0.042(8) 0.137(19) 0.000 0.000 0.021(4)
F2 0.084(6) 0.115(9) 0.111(7) -0.006(6) 0.017(6) 0.068(6)
F3 0.109(7) 0.090(6) 0.092(7) -0.041(5) -0.026(7) 0.044(6)
S3 0.056(2) 0.056(2) 0.073(4) 0.000 0.000 0.0281(12)
C14 0.055(4) 0.055(4) 0.117(11) 0.000 0.000 0.028(2)
F1 0.067(3) 0.076(3) 0.135(4) -0.032(3) -0.015(3) 0.017(2)
O3 0.069(10) 0.130(16) 0.099(10) 0.009(8) -0.011(7) 0.005(9)
O3B 0.12(2) 0.021(9) 0.072(11) 0.010(6) -0.010(10) 0.022(11)

loop_
_atom_type_symbol
_atom_type_description
_atom_type_scat_dispersion_real
_atom_type_scat_dispersion_imag
_atom_type_scat_source
C C 0.0033 0.0016 'International Tables Vol C Tables 4.2.6.8 and 6.1.1.4'
H H 0.0000 0.0000 'International Tables Vol C Tables 4.2.6.8 and 6.1.1.4'
N N 0.0061 0.0033 'International Tables Vol C Tables 4.2.6.8 and 6.1.1.4'
O O 0.0106 0.0060 'International Tables Vol C Tables 4.2.6.8 and 6.1.1.4'
F F 0.0171 0.0103 'International Tables Vol C Tables 4.2.6.8 and 6.1.1.4'
S S 0.1246 0.1234 'International Tables Vol C Tables 4.2.6.8 and 6.1.1.4'
Cu Cu 0.3201 1.2651 'International Tables Vol C Tables 4.2.6.8 and 6.1.1.4'

loop_
_geom_angle_atom_site_label_1
_geom_angle_atom_site_label_2
_geom_angle_atom_site_label_3
_geom_angle
_geom_angle_site_symmetry_1
_geom_angle_site_symmetry_3
C1 N2 N1 110.6(10) . .
C1 N2 Cu1 134.2(9) . 2_665
N1 N2 Cu1 115.0(7) . 2_665
N2 C1 C2 108.9(12) . .
C3 C2 C1 102.8(12) . .
C2 C3 N1 111.8(12) . .
N2 N1 C3 105.7(9) . .
N2 N1 Cu1 123.6(8) . .
C3 N1 Cu1 130.0(8) . .
O1 Cu1 N1 88.7(3) . .
O1 Cu1 N3 166.8(5) . .
N1 Cu1 N3 90.3(4) . .
O1 Cu1 N2 89.0(3) . 3_565
N1 Cu1 N2 170.5(4) . 3_565
N3 Cu1 N2 94.1(4) . 3_565
Cu1 O1 Cu1 115.1(3) 3_565 2_665
Cu1 O1 Cu1 115.1(3) 3_565 .
Cu1 O1 Cu1 115.1(3) 2_665 .
N4 N3 C4 99.7(10) . .
N4 N3 Cu1 120.8(7) . .
C4 N3 Cu1 139.0(8) . .
C6 N4 N3 114.4(12) . .
C5 C4 N3 116.2(11) . .
C4 C5 C6 103.0(11) . .
N4 C6 C5 106.7(11) . .
N6 Cu2 N5 168.7(4) 2_665 .
N6 Cu2 O2 87.7(3) 2_665 .
N5 Cu2 O2 89.3(3) . .
N6 Cu2 N7 93.8(4) 2_665 .
N5 Cu2 N7 91.0(3) . .
O2 Cu2 N7 170.0(5) . .
Cu2 O2 Cu2 114.0(3) 3_565 .
Cu2 O2 Cu2 114.0(3) 3_565 2_665
Cu2 O2 Cu2 114.0(3) . 2_665
C9 N5 N6 109.5(9) . .
C9 N5 Cu2 132.5(7) . .
N6 N5 Cu2 117.6(7) . .
N5 C9 C8 108.8(12) . .
C7 C8 C9 105.7(11) . .
C8 C7 N6 111.2(11) . .
N5 N6 C7 104.8(10) . .
N5 N6 Cu2 121.4(7) . 3_565
C7 N6 Cu2 133.4(8) . 3_565
C10 N7 N8 108.5(8) . .
C10 N7 Cu2 132.5(7) . .
N8 N7 Cu2 118.3(7) . .
C12 N8 N7 108.3(11) . .
N7 C10 C11 106.3(10) . .
C12 C11 C10 108.4(11) . .
C11 C12 N8 108.3(13) . .
O3 S1 O3 117.4(5) . 2
O3 S1 O3 117.4(5) . 3
O3 S1 O3 117.4(5) 2 3
O3 S1 C14 99.5(9) . .
O3 S1 C14 99.5(9) 2 .
O3 S1 C14 99.5(9) 3 .
O3B S1 C14 90.3(8) 3 .
F3 C16 F3 108.1(9) 3_565 .
F3 C16 F3 108.1(9) 3_565 2_665
F3 C16 F3 108.1(9) . 2_665
F3 C16 S3 110.8(8) 3_565 .
F3 C16 S3 110.8(8) . .
F3 C16 S3 110.8(8) 2_665 .
O4 S2 O4 115.1(5) 2_665 3_565
O4 S2 O4 115.1(5) 2_665 .
O4 S2 O4 115.1(5) 3_565 .
O4 S2 C15 103.0(7) 2_665 .
O4 S2 C15 103.0(7) 3_565 .
O4 S2 C15 103.0(7) . .
F2 C15 F2 103.3(14) . 3_565
F2 C15 F2 103.3(14) . 2_665
F2 C15 F2 103.3(14) 3_565 2_665
F2 C15 S2 115.1(11) . .
F2 C15 S2 115.1(12) 3_565 .
F2 C15 S2 115.1(11) 2_665 .
O5 S3 O5 114.1(6) 2_665 .
O5 S3 O5 114.1(6) 2_665 3_565
O5 S3 O5 114.1(6) . 3_565
O5 S3 C16 104.3(7) 2_665 .
O5 S3 C16 104.3(7) . .
O5 S3 C16 104.3(7) 3_565 .
F1 C14 F1 108.7(7) . 2
F1 C14 F1 108.7(7) . 3
F1 C14 F1 108.7(7) 2 3
F1 C14 S1 110.3(7) . .
F1 C14 S1 110.3(7) 2 .
F1 C14 S1 110.3(7) 3 .

loop_
_geom_bond_atom_site_label_1
_geom_bond_atom_site_label_2
_geom_bond_distance
_geom_bond_site_symmetry_2
N2 C1 1.256(15) .
N2 N1 1.328(13) .
N2 Cu1 2.006(9) 2_665
C1 C2 1.417(18) .
C2 C3 1.311(17) .
C3 N1 1.328(16) .
N1 Cu1 1.951(9) .
Cu1 O1 1.948(3) .
Cu1 N3 1.997(9) .
Cu1 N2 2.006(9) 3_565
O1 Cu1 1.948(3) 3_565
O1 Cu1 1.948(3) 2_665
N3 N4 1.306(12) .
N3 C4 1.310(12) .
N4 C6 1.298(12) .
C4 C5 1.307(13) .
C5 C6 1.331(14) .
Cu2 N6 1.889(10) 2_665
Cu2 N5 1.930(9) .
Cu2 O2 1.961(4) .
Cu2 N7 2.052(8) .
O2 Cu2 1.961(4) 3_565
O2 Cu2 1.961(4) 2_665
N5 C9 1.342(16) .
N5 N6 1.393(11) .
C9 C8 1.420(17) .
C8 C7 1.343(17) .
C7 N6 1.404(14) .
N6 Cu2 1.889(10) 3_565
N7 C10 1.340(13) .
N7 N8 1.385(12) .
N8 C12 1.376(15) .
C10 C11 1.443(14) .
C11 C12 1.32(2) .
S1 O3 1.335(15) .
S1 O3 1.335(15) 2
S1 O3 1.335(15) 3
S1 O3B 1.48(2) 3
S1 O3B 1.48(2) .
S1 O3B 1.48(2) 2
S1 C14 2.084(19) .
C16 F3 1.290(10) 3_565
C16 F3 1.290(10) .
C16 F3 1.290(10) 2_665
C16 S3 1.776(17) .
O5 S3 1.422(10) .
S2 O4 1.386(12) 2_665
S2 O4 1.386(12) 3_565
S2 O4 1.386(12) .
S2 C15 1.75(3) .
C15 F2 1.362(15) .
C15 F2 1.362(15) 3_565
C15 F2 1.362(15) 2_665
S3 O5 1.422(10) 2_665
S3 O5 1.422(10) 3_565
C14 F1 1.322(7) .
C14 F1 1.322(7) 2
C14 F1 1.322(7) 3
